data_7222682
loop_
_publ_author_name
'Weil, M.'

_publ_section_title
;
 Hydrothermal single crystal growth and crystal structures of the
 mercury(II) selenates(VI) Hg Se O4, Hg Se O4 * (Hg O) and Hg Se O4 * 2(Hg
 O)
;
_journal_name_full
;
Zeitschrift fuer Naturforschung, Teil B. Anorganische Chemie, Organische 
Chemie (42,1987-)
;
_journal_page_first 1043
_journal_page_last 1050
_journal_volume 57
_journal_year 2002
_chemical_formula_sum 'Hg O4 Se'
_chemical_name_systematic 'Hg (Se O4)'
_space_group_IT_number 31
_symmetry_space_group_name_Hall 'P 2ac -2'
_symmetry_space_group_name_H-M 'P m n 21'
_cell_angle_alpha 90
_cell_angle_beta 90
_cell_angle_gamma 90
_cell_formula_units_Z 2
_cell_length_a 6.7311
_cell_length_b 4.9308
_cell_length_c 4.989
_cell_volume 165.583
_citation_journal_id_ASTM ZNBSEN
_cod_data_source_file Weil_ZNBSEN_2002_586.cif
_cod_data_source_block Hg1O4Se1
_cod_original_cell_volume 165.5835
_cod_original_formula_sum 'Hg1 O4 Se1'
_cod_database_code 7222682

loop_
_symmetry_equiv_pos_as_xyz
x,y,z
-x+1/2,-y,z+1/2
-x,y,z
x+1/2,-y,z+1/2

loop_
_atom_site_label
_atom_site_type_symbol
_atom_site_fract_x
_atom_site_fract_y
_atom_site_fract_z
_atom_site_occupancy
_atom_site_U_iso_or_equiv
O2 O-2 0 0.667 0.4164 1 0.0
Hg1 Hg+2 0 0.85409 0 1 0.0
O3 O-2 0 0.2996 0.8072 1 0.0
Se1 Se+6 0 0.34047 0.4806 1 0.0
O1 O-2 0.6924 0.8096 0.8338 1 0.0
